data_7104535
loop_
_publ_author_name
'Spielmann, Jan'
'Piesik, Dirk'
'Wittkamp, Bernd'
'Jansen, Georg'
'Harder, Sjoerd'

_publ_section_title
;
 Convenient synthesis and crystal structure of a monomeric zinc hydride
 complex with a three-coordinate metal center.
;
_journal_issue 23
_journal_name_full 'Chemical communications (Cambridge, England)'
_journal_page_first 3455
_journal_page_last 3456
_journal_paper_doi 10.1039/b906319f
_journal_volume 34
_journal_year 2009
_chemical_formula_moiety 'C29 H42 N2 Zn'
_chemical_formula_sum 'C29 H42 N2 Zn'
_chemical_formula_weight 484.02
_chemical_melting_point 484.15
_chemical_name_common DIPPnacnacZnH
_chemical_name_systematic
;
?
;
_space_group_IT_number 14
_symmetry_cell_setting monoclinic
_symmetry_space_group_name_Hall '-P 2yn'
_symmetry_space_group_name_H-M 'P 1 21/n 1'
_atom_sites_solution_hydrogens geom
_atom_sites_solution_primary direct
_atom_sites_solution_secondary difmap
_audit_creation_method SHELXL-97
_cell_angle_alpha 90.00
_cell_angle_beta 105.528(10)
_cell_angle_gamma 90.00
_cell_formula_units_Z 4
_cell_length_a 12.639(3)
_cell_length_b 15.856(3)
_cell_length_c 14.020(3)
_cell_measurement_temperature 123(2)
_cell_volume 2707.1(10)
_computing_structure_refinement 'SHELXL-97 (Sheldrick, 1997)'
_diffrn_ambient_temperature 123(2)
_diffrn_measured_fraction_theta_full 0.967
_diffrn_measured_fraction_theta_max 0.967
_diffrn_radiation_monochromator graphite
_diffrn_radiation_source 'fine-focus sealed tube'
_diffrn_radiation_type MoK\a
_diffrn_radiation_wavelength 0.71073
_diffrn_reflns_av_R_equivalents 0.0453
_diffrn_reflns_av_sigmaI/netI 0.0286
_diffrn_reflns_limit_h_max 16
_diffrn_reflns_limit_h_min -16
_diffrn_reflns_limit_k_max 22
_diffrn_reflns_limit_k_min -22
_diffrn_reflns_limit_l_max 19
_diffrn_reflns_limit_l_min -19
_diffrn_reflns_number 50265
_diffrn_reflns_theta_full 30.50
_diffrn_reflns_theta_max 30.50
_diffrn_reflns_theta_min 1.93
_exptl_absorpt_coefficient_mu 0.925
_exptl_absorpt_correction_T_max 0.75
_exptl_absorpt_correction_T_min 0.65
_exptl_absorpt_correction_type empirical
_exptl_crystal_colour colourless
_exptl_crystal_density_diffrn 1.188
_exptl_crystal_density_method 'not measured'
_exptl_crystal_description block
_exptl_crystal_F_000 1040
_exptl_crystal_size_max 0.5
_exptl_crystal_size_mid 0.4
_exptl_crystal_size_min 0.3
_refine_diff_density_max 0.412
_refine_diff_density_min -0.348
_refine_diff_density_rms 0.052
_refine_ls_extinction_method none
_refine_ls_goodness_of_fit_ref 1.027
_refine_ls_hydrogen_treatment mixed
_refine_ls_matrix_type full
_refine_ls_number_parameters 457
_refine_ls_number_reflns 7976
_refine_ls_number_restraints 0
_refine_ls_restrained_S_all 1.027
_refine_ls_R_factor_all 0.0352
_refine_ls_R_factor_gt 0.0278
_refine_ls_shift/su_max 0.001
_refine_ls_shift/su_mean 0.000
_refine_ls_structure_factor_coef Fsqd
_refine_ls_weighting_details 'calc w=1/[\s^2^(Fo^2^)+(0.0403P)^2^+0.7776P] where P=(Fo^2^+2Fc^2^)/3'
_refine_ls_weighting_scheme calc
_refine_ls_wR_factor_gt 0.0736
_refine_ls_wR_factor_ref 0.0777
_reflns_number_gt 6843
_reflns_number_total 7976
_reflns_threshold_expression >2sigma(I)
_cod_data_source_file b906319f.txt
_cod_data_source_block hasj185
_cod_depositor_comments
;
The following automatic conversions were performed:

'_chemical_melting_point' value '211 C' was changed to '484.15' - it
was converted from degrees Celsius(C) to Kelvins(K).

Automatic conversion script
Id: cif_fix_values 1646 2011-03-28 12:23:43Z adriana 
;
_cod_original_sg_symbol_H-M P21/n
_cod_database_code 7104535

loop_
_symmetry_equiv_pos_as_xyz
'x, y, z'
'-x+1/2, y+1/2, -z+1/2'
'-x, -y, -z'
'x-1/2, -y-1/2, z-1/2'

loop_
_atom_site_label
_atom_site_type_symbol
_atom_site_fract_x
_atom_site_fract_y
_atom_site_fract_z
_atom_site_U_iso_or_equiv
_atom_site_adp_type
_atom_site_occupancy
_atom_site_symmetry_multiplicity
_atom_site_calc_flag
_atom_site_refinement_flags
_atom_site_disorder_assembly
_atom_site_disorder_group
Zn1 Zn 0.850247(11) 0.100467(8) 0.242712(9) 0.01624(5) Uani 1 1 d . . .
N1 N 0.80115(8) 0.17808(6) 0.32992(6) 0.01421(17) Uani 1 1 d . . .
N2 N 0.86865(8) 0.18361(6) 0.14578(6) 0.01404(17) Uani 1 1 d . . .
C1 C 0.75005(12) 0.31552(8) 0.38337(9) 0.0237(2) Uani 1 1 d . . .
C2 C 0.79051(9) 0.26083(7) 0.31266(7) 0.0153(2) Uani 1 1 d . . .
C3 C 0.81377(10) 0.30101(7) 0.23139(8) 0.0159(2) Uani 1 1 d . . .
C4 C 0.85071(9) 0.26578(7) 0.15390(7) 0.01441(19) Uani 1 1 d . . .
C5 C 0.87049(11) 0.32550(7) 0.07640(8) 0.0202(2) Uani 1 1 d . . .
C6 C 0.77787(9) 0.14212(6) 0.41671(7) 0.01438(19) Uani 1 1 d . . .
C7 C 0.86337(9) 0.13524(7) 0.50491(8) 0.0165(2) Uani 1 1 d . . .
C8 C 0.84315(11) 0.08970(8) 0.58376(8) 0.0205(2) Uani 1 1 d . . .
C9 C 0.74149(10) 0.05319(7) 0.57647(8) 0.0217(2) Uani 1 1 d . . .
C10 C 0.65676(10) 0.06371(7) 0.49067(8) 0.0198(2) Uani 1 1 d . . .
C11 C 0.67278(10) 0.10845(7) 0.40976(8) 0.0160(2) Uani 1 1 d . . .
C12 C 0.97496(10) 0.17575(8) 0.51458(8) 0.0204(2) Uani 1 1 d . . .
C13 C 1.01390(13) 0.22646(11) 0.61070(11) 0.0338(3) Uani 1 1 d . . .
C14 C 1.06078(12) 0.11015(10) 0.50649(13) 0.0334(3) Uani 1 1 d . . .
C15 C 0.57854(10) 0.12014(8) 0.31713(8) 0.0206(2) Uani 1 1 d . . .
C16 C 0.47432(12) 0.15211(12) 0.34163(12) 0.0373(3) Uani 1 1 d . . .
C17 C 0.55600(17) 0.03959(11) 0.25615(12) 0.0433(4) Uani 1 1 d . . .
C18 C 0.90562(9) 0.15411(6) 0.06301(7) 0.01431(19) Uani 1 1 d . . .
C19 C 0.82735(10) 0.12821(7) -0.02400(8) 0.0171(2) Uani 1 1 d . . .
C20 C 0.86580(11) 0.09646(7) -0.10190(8) 0.0212(2) Uani 1 1 d . . .
C21 C 0.97734(11) 0.08767(7) -0.09274(9) 0.0221(2) Uani 1 1 d . . .
C22 C 1.05308(11) 0.11267(7) -0.00600(9) 0.0194(2) Uani 1 1 d . . .
C23 C 1.01886(9) 0.14828(7) 0.07219(8) 0.0159(2) Uani 1 1 d . . .
C24 C 0.70497(10) 0.13127(8) -0.03220(9) 0.0226(2) Uani 1 1 d . . .
C25 C 0.66454(14) 0.04421(11) -0.01027(13) 0.0395(4) Uani 1 1 d . . .
C26 C 0.63640(13) 0.16413(11) -0.13196(11) 0.0357(3) Uani 1 1 d . . .
C27 C 1.10284(9) 0.17971(7) 0.16477(8) 0.0174(2) Uani 1 1 d . . .
C28 C 1.19858(11) 0.22648(9) 0.14072(10) 0.0286(3) Uani 1 1 d . . .
C29 C 1.14652(13) 0.10800(8) 0.23774(10) 0.0272(3) Uani 1 1 d . . .
H15 H 0.5991(12) 0.1628(9) 0.2758(10) 0.020(3) Uiso 1 1 d . . .
H10 H 0.5867(13) 0.0401(10) 0.4854(11) 0.024(4) Uiso 1 1 d . . .
H27 H 1.0671(12) 0.2183(9) 0.1982(10) 0.018(3) Uiso 1 1 d . . .
H22 H 1.1266(14) 0.1066(9) 0.0005(11) 0.021(4) Uiso 1 1 d . . .
H12 H 0.9693(12) 0.2146(10) 0.4599(11) 0.025(4) Uiso 1 1 d . . .
H21 H 1.0029(13) 0.0629(11) -0.1430(12) 0.030(4) Uiso 1 1 d . . .
H3 H 0.8038(13) 0.3606(10) 0.2291(11) 0.025(4) Uiso 1 1 d . . .
H20 H 0.8129(13) 0.0814(10) -0.1641(12) 0.023(4) Uiso 1 1 d . . .
H8 H 0.9001(15) 0.0850(11) 0.6454(13) 0.035(5) Uiso 1 1 d . . .
H24 H 0.6943(13) 0.1705(10) 0.0155(11) 0.027(4) Uiso 1 1 d . . .
H28A H 1.2449(14) 0.2535(11) 0.2011(12) 0.030(4) Uiso 1 1 d . . .
H5B H 0.8347(14) 0.3060(10) 0.0118(12) 0.030(4) Uiso 1 1 d . . .
H9 H 0.7273(12) 0.0218(10) 0.6303(11) 0.025(4) Uiso 1 1 d . . .
H13A H 1.0821(14) 0.2557(11) 0.6144(12) 0.031(4) Uiso 1 1 d . . .
H29A H 1.0915(14) 0.0785(11) 0.2557(12) 0.028(4) Uiso 1 1 d . . .
H5C H 0.9482(15) 0.3256(11) 0.0789(12) 0.033(4) Uiso 1 1 d . . .
H5A H 0.8443(13) 0.3816(11) 0.0828(12) 0.027(4) Uiso 1 1 d . . .
H1A H 0.8012(17) 0.3148(13) 0.4458(16) 0.055(6) Uiso 1 1 d . . .
H14A H 1.1268(17) 0.1371(13) 0.5081(14) 0.047(5) Uiso 1 1 d . . .
H16A H 0.4183(16) 0.1607(12) 0.2796(15) 0.048(5) Uiso 1 1 d . . .
H1C H 0.7335(15) 0.3730(12) 0.3588(13) 0.039(5) Uiso 1 1 d . . .
H28C H 1.1744(16) 0.2708(12) 0.0919(14) 0.047(5) Uiso 1 1 d . . .
H29C H 1.1868(14) 0.0672(11) 0.2088(12) 0.031(4) Uiso 1 1 d . . .
H26B H 0.6398(16) 0.1308(13) -0.1865(15) 0.045(5) Uiso 1 1 d . . .
H1B H 0.6860(17) 0.2933(13) 0.3949(14) 0.047(5) Uiso 1 1 d . . .
H14B H 1.0402(15) 0.0765(12) 0.4471(14) 0.038(5) Uiso 1 1 d . . .
H29B H 1.1959(15) 0.1276(12) 0.2970(14) 0.037(4) Uiso 1 1 d . . .
H17C H 0.619(2) 0.0229(16) 0.2352(18) 0.075(8) Uiso 1 1 d . . .
H13B H 1.0278(15) 0.1890(12) 0.6672(14) 0.042(5) Uiso 1 1 d . . .
H16B H 0.4427(16) 0.1106(12) 0.3783(15) 0.045(5) Uiso 1 1 d . . .
H28B H 1.2455(16) 0.1860(12) 0.1162(14) 0.044(5) Uiso 1 1 d . . .
H13C H 0.9575(16) 0.2678(12) 0.6147(14) 0.045(5) Uiso 1 1 d . . .
H25A H 0.7040(16) 0.0244(12) 0.0560(15) 0.048(5) Uiso 1 1 d . . .
H26C H 0.6603(16) 0.2198(13) -0.1485(14) 0.047(5) Uiso 1 1 d . . .
H17B H 0.5040(18) 0.0506(14) 0.1929(16) 0.059(6) Uiso 1 1 d . . .
H17A H 0.5297(15) -0.0043(12) 0.2942(14) 0.043(5) Uiso 1 1 d . . .
H26A H 0.5582(17) 0.1693(12) -0.1322(13) 0.045(5) Uiso 1 1 d . . .
H25C H 0.6732(17) 0.0050(14) -0.0610(16) 0.058(6) Uiso 1 1 d . . .
H25B H 0.5864(18) 0.0438(13) -0.0088(15) 0.055(6) Uiso 1 1 d . . .
H100 H 0.8662(14) 0.0091(12) 0.2472(12) 0.042(5) Uiso 1 1 d . . .
H14C H 1.0760(16) 0.0689(13) 0.5655(15) 0.048(5) Uiso 1 1 d . . .
H16C H 0.4875(19) 0.2012(16) 0.3851(17) 0.068(7) Uiso 1 1 d . . .

loop_
_atom_site_aniso_label
_atom_site_aniso_U_11
_atom_site_aniso_U_22
_atom_site_aniso_U_33
_atom_site_aniso_U_23
_atom_site_aniso_U_13
_atom_site_aniso_U_12
Zn1 0.02310(9) 0.01313(7) 0.01448(7) 0.00012(4) 0.00848(5) 0.00078(5)
N1 0.0156(4) 0.0155(4) 0.0122(4) 0.0005(3) 0.0048(3) 0.0002(3)
N2 0.0155(4) 0.0156(4) 0.0121(4) -0.0006(3) 0.0054(3) -0.0002(3)
C1 0.0343(7) 0.0191(5) 0.0221(5) -0.0011(4) 0.0154(5) 0.0050(5)
C2 0.0149(5) 0.0162(5) 0.0151(4) -0.0021(4) 0.0047(4) 0.0006(4)
C3 0.0180(5) 0.0130(4) 0.0176(4) 0.0001(4) 0.0064(4) 0.0013(4)
C4 0.0127(5) 0.0161(5) 0.0139(4) 0.0016(3) 0.0025(4) -0.0007(4)
C5 0.0255(6) 0.0175(5) 0.0201(5) 0.0044(4) 0.0104(4) 0.0010(4)
C6 0.0167(5) 0.0146(4) 0.0127(4) 0.0004(3) 0.0053(4) 0.0011(4)
C7 0.0164(5) 0.0184(5) 0.0143(4) -0.0009(4) 0.0037(4) 0.0016(4)
C8 0.0218(6) 0.0242(5) 0.0144(4) 0.0036(4) 0.0029(4) 0.0032(4)
C9 0.0264(6) 0.0217(5) 0.0180(5) 0.0057(4) 0.0079(4) 0.0014(5)
C10 0.0201(6) 0.0204(5) 0.0203(5) 0.0026(4) 0.0078(4) -0.0023(4)
C11 0.0164(5) 0.0167(5) 0.0148(4) 0.0006(3) 0.0041(4) 0.0007(4)
C12 0.0169(6) 0.0256(6) 0.0176(5) -0.0014(4) 0.0026(4) -0.0027(4)
C13 0.0260(7) 0.0454(8) 0.0290(6) -0.0141(6) 0.0055(5) -0.0105(6)
C14 0.0181(7) 0.0397(8) 0.0440(8) -0.0059(6) 0.0110(6) 0.0002(6)
C15 0.0162(6) 0.0261(5) 0.0174(5) 0.0040(4) 0.0008(4) -0.0019(4)
C16 0.0176(7) 0.0591(10) 0.0343(7) 0.0122(7) 0.0052(6) 0.0083(7)
C17 0.0470(10) 0.0387(8) 0.0318(7) -0.0094(6) -0.0110(7) -0.0027(7)
C18 0.0184(5) 0.0133(4) 0.0123(4) 0.0009(3) 0.0061(4) -0.0002(4)
C19 0.0202(6) 0.0164(5) 0.0143(4) 0.0002(4) 0.0040(4) 0.0000(4)
C20 0.0285(7) 0.0200(5) 0.0146(4) -0.0027(4) 0.0050(4) -0.0005(4)
C21 0.0319(7) 0.0203(5) 0.0180(5) -0.0017(4) 0.0132(5) 0.0010(5)
C22 0.0214(6) 0.0193(5) 0.0210(5) 0.0014(4) 0.0119(4) 0.0005(4)
C23 0.0185(5) 0.0145(4) 0.0154(4) 0.0017(3) 0.0059(4) -0.0003(4)
C24 0.0186(6) 0.0287(6) 0.0186(5) -0.0028(4) 0.0015(4) -0.0006(5)
C25 0.0265(8) 0.0460(9) 0.0434(8) 0.0099(7) 0.0049(6) -0.0116(7)
C26 0.0270(8) 0.0456(9) 0.0284(6) 0.0058(6) -0.0031(6) 0.0053(6)
C27 0.0159(5) 0.0182(5) 0.0182(5) 0.0002(4) 0.0049(4) -0.0002(4)
C28 0.0221(6) 0.0350(7) 0.0270(6) 0.0054(5) 0.0034(5) -0.0094(5)
C29 0.0327(8) 0.0241(6) 0.0205(5) 0.0044(4) -0.0006(5) -0.0033(5)

loop_
_atom_type_symbol
_atom_type_description
_atom_type_scat_dispersion_real
_atom_type_scat_dispersion_imag
_atom_type_scat_source
C C 0.0033 0.0016 'International Tables Vol C Tables 4.2.6.8 and 6.1.1.4'
H H 0.0000 0.0000 'International Tables Vol C Tables 4.2.6.8 and 6.1.1.4'
N N 0.0061 0.0033 'International Tables Vol C Tables 4.2.6.8 and 6.1.1.4'
Zn Zn 0.2839 1.4301 'International Tables Vol C Tables 4.2.6.8 and 6.1.1.4'

loop_
_geom_angle_atom_site_label_1
_geom_angle_atom_site_label_2
_geom_angle_atom_site_label_3
_geom_angle
_geom_angle_site_symmetry_1
_geom_angle_site_symmetry_3
_geom_angle_publ_flag
N1 Zn1 N2 97.33(4) . . ?
C2 N1 C6 120.52(9) . . ?
C2 N1 Zn1 122.71(7) . . ?
C6 N1 Zn1 116.76(7) . . ?
C4 N2 C18 119.06(9) . . ?
C4 N2 Zn1 123.11(7) . . ?
C18 N2 Zn1 117.81(7) . . ?
N1 C2 C3 124.10(9) . . ?
N1 C2 C1 118.83(9) . . ?
C3 C2 C1 117.06(10) . . ?
C2 C3 C4 129.14(10) . . ?
N2 C4 C3 123.58(9) . . ?
N2 C4 C5 119.10(9) . . ?
C3 C4 C5 117.32(10) . . ?
C11 C6 C7 121.14(10) . . ?
C11 C6 N1 119.47(9) . . ?
C7 C6 N1 119.19(10) . . ?
C8 C7 C6 118.21(11) . . ?
C8 C7 C12 120.53(10) . . ?
C6 C7 C12 121.27(10) . . ?
C9 C8 C7 121.21(10) . . ?
C8 C9 C10 119.82(10) . . ?
C9 C10 C11 121.19(11) . . ?
C10 C11 C6 118.31(10) . . ?
C10 C11 C15 120.30(10) . . ?
C6 C11 C15 121.38(10) . . ?
C7 C12 C14 111.41(11) . . ?
C7 C12 C13 111.80(10) . . ?
C14 C12 C13 110.79(12) . . ?
C11 C15 C17 111.33(11) . . ?
C11 C15 C16 111.87(10) . . ?
C17 C15 C16 111.13(13) . . ?
C23 C18 C19 121.42(10) . . ?
C23 C18 N2 119.32(9) . . ?
C19 C18 N2 119.19(10) . . ?
C20 C19 C18 117.97(11) . . ?
C20 C19 C24 120.67(10) . . ?
C18 C19 C24 121.32(10) . . ?
C21 C20 C19 121.27(11) . . ?
C20 C21 C22 119.82(11) . . ?
C21 C22 C23 121.03(12) . . ?
C22 C23 C18 118.38(10) . . ?
C22 C23 C27 120.52(10) . . ?
C18 C23 C27 121.10(9) . . ?
C19 C24 C26 113.37(11) . . ?
C19 C24 C25 110.08(11) . . ?
C26 C24 C25 110.71(12) . . ?
C23 C27 C29 111.77(10) . . ?
C23 C27 C28 112.46(9) . . ?
C29 C27 C28 110.00(11) . . ?

loop_
_geom_bond_atom_site_label_1
_geom_bond_atom_site_label_2
_geom_bond_distance
_geom_bond_site_symmetry_2
_geom_bond_publ_flag
Zn1 N1 1.9495(9) . ?
Zn1 N2 1.9515(9) . ?
N1 C2 1.3345(14) . ?
N1 C6 1.4436(13) . ?
N2 C4 1.3325(14) . ?
N2 C18 1.4402(13) . ?
C1 C2 1.5058(15) . ?
C2 C3 1.4036(15) . ?
C3 C4 1.4077(15) . ?
C4 C5 1.5117(15) . ?
C6 C11 1.4105(16) . ?
C6 C7 1.4118(15) . ?
C7 C8 1.3999(15) . ?
C7 C12 1.5226(17) . ?
C8 C9 1.3879(18) . ?
C9 C10 1.3899(17) . ?
C10 C11 1.3977(15) . ?
C11 C15 1.5204(15) . ?
C12 C14 1.5289(19) . ?
C12 C13 1.5327(17) . ?
C15 C17 1.521(2) . ?
C15 C16 1.5337(19) . ?
C18 C23 1.4053(16) . ?
C18 C19 1.4104(15) . ?
C19 C20 1.4024(16) . ?
C19 C24 1.5210(17) . ?
C20 C21 1.3880(19) . ?
C21 C22 1.3889(17) . ?
C22 C23 1.4005(15) . ?
C23 C27 1.5239(15) . ?
C24 C26 1.5262(18) . ?
C24 C25 1.531(2) . ?
C27 C29 1.5303(17) . ?
C27 C28 1.5318(17) . ?
